data_7036232
loop_
_publ_author_name
'Ikeda, Yousuke'
'Kodama, Shintaro'
'Tsuchida, Noriko'
'Ishii, Youichi'

_publ_section_title
;
 Competition between vinylidene rearrangement and 1,2-insertion of
 carbon-disubstituted internal alkynes at a Cp*Ir(iii) complex.
;
_journal_issue 40
_journal_name_full 'Dalton transactions (Cambridge, England : 2003)'
_journal_page_first 17448
_journal_page_last 17452
_journal_paper_doi 10.1039/c5dt02207j
_journal_volume 44
_journal_year 2015
_chemical_formula_moiety 'C35 H28 F4 Ir N'
_chemical_formula_sum 'C35 H28 F4 Ir N'
_chemical_formula_weight 730.83
_chemical_name_systematic 3
_space_group_IT_number 14
_symmetry_cell_setting monoclinic
_symmetry_Int_Tables_number 14
_symmetry_space_group_name_Hall '-P 2ybc'
_symmetry_space_group_name_H-M 'P 1 21/c 1'
_atom_sites_solution_hydrogens geom
_atom_sites_solution_primary direct
_atom_sites_solution_secondary difmap
_audit_update_record
;
2015-03-06 deposited with the CCDC.
2015-08-20 downloaded from the CCDC.
;
_cell_angle_alpha 90.0000
_cell_angle_beta 104.628(2)
_cell_angle_gamma 90.0000
_cell_formula_units_Z 4
_cell_length_a 15.070(3)
_cell_length_b 15.505(3)
_cell_length_c 11.9747(18)
_cell_measurement_reflns_used 8821
_cell_measurement_temperature 93
_cell_measurement_theta_max 31.24
_cell_measurement_theta_min 2.51
_cell_volume 2707.3(9)
_computing_cell_refinement CrystalClear
_computing_data_collection 'CrystalClear (Rigaku Inc., 2008)'
_computing_data_reduction CrystalClear
_computing_molecular_graphics 'CrystalStructure 4.0'
_computing_publication_material 'CrystalStructure 4.0 (Rigaku, 2010)'
_computing_structure_refinement 'SHELXL97 (Sheldrick, 2008)'
_computing_structure_solution SIR97
_diffrn_ambient_temperature 93
_diffrn_detector_area_resol_mean 7.111
_diffrn_measured_fraction_theta_full 0.997
_diffrn_measured_fraction_theta_max 0.997
_diffrn_measurement_device_type 'Rigaku Saturn724'
_diffrn_measurement_method \w
_diffrn_radiation_type 'Mo K\a'
_diffrn_radiation_wavelength 0.71075
_diffrn_reflns_av_R_equivalents 0.0426
_diffrn_reflns_limit_h_max 19
_diffrn_reflns_limit_h_min -19
_diffrn_reflns_limit_k_max 20
_diffrn_reflns_limit_k_min -19
_diffrn_reflns_limit_l_max 11
_diffrn_reflns_limit_l_min -15
_diffrn_reflns_number 22004
_diffrn_reflns_theta_full 27.50
_diffrn_reflns_theta_max 27.50
_diffrn_standards_number 0
_exptl_absorpt_coefficient_mu 5.000
_exptl_absorpt_correction_T_max 0.779
_exptl_absorpt_correction_T_min 0.471
_exptl_absorpt_correction_type numerical
_exptl_absorpt_process_details 'NUMABS (Rigaku, 1999)'
_exptl_crystal_colour red
_exptl_crystal_density_diffrn 1.793
_exptl_crystal_density_method 'not measured'
_exptl_crystal_description prism
_exptl_crystal_F_000 1432.00
_exptl_crystal_recrystallization_method 'Re-crystallisation from solvent: CH2Cl2/hexane'
_exptl_crystal_size_max 0.130
_exptl_crystal_size_mid 0.130
_exptl_crystal_size_min 0.050
_refine_diff_density_max 2.050
_refine_diff_density_min -0.860
_refine_ls_extinction_method none
_refine_ls_goodness_of_fit_ref 1.110
_refine_ls_hydrogen_treatment constr
_refine_ls_number_parameters 370
_refine_ls_number_reflns 6202
_refine_ls_number_restraints 0
_refine_ls_R_factor_gt 0.0333
_refine_ls_shift/su_max 0.000
_refine_ls_structure_factor_coef Fsqd
_refine_ls_weighting_details 'w = 1/[\s^2^(Fo^2^)+(0.0233P)^2^+2.8432P] where P=(Fo^2^+2Fc^2^)/3'
_refine_ls_weighting_scheme calc
_refine_ls_wR_factor_ref 0.0669
_reflns_number_gt 5535
_reflns_number_total 6202
_reflns_threshold_expression F^2^>2.0\s(F^2^)
_cod_data_source_file c5dt02207j2.cif
_cod_data_source_block 3
_cod_depositor_comments 'Adding full bibliography for 7036230--7036235.cif.'
_cod_original_cell_volume 2707.2(7)
_cod_database_code 7036232

loop_
_symmetry_equiv_pos_site_id
_symmetry_equiv_pos_as_xyz
1 +X,+Y,+Z
2 -X,1/2+Y,1/2-Z
3 -X,-Y,-Z
4 +X,1/2-Y,1/2+Z

loop_
_atom_site_label
_atom_site_type_symbol
_atom_site_fract_x
_atom_site_fract_y
_atom_site_fract_z
_atom_site_U_iso_or_equiv
_atom_site_adp_type
_atom_site_occupancy
_atom_site_symmetry_multiplicity
_atom_site_calc_flag
_atom_site_refinement_flags
Ir1 Ir 0.788537(10) 0.426878(9) 0.161278(12) 0.01174(5) Uani 1.0 4 d .
F1 F 0.86070(17) 0.59820(15) 0.4731(2) 0.0211(6) Uani 1.0 4 d .
F2 F 0.90853(17) 0.76247(15) 0.4454(2) 0.0246(6) Uani 1.0 4 d .
F3 F 0.84879(17) 0.84245(15) 0.2384(3) 0.0261(6) Uani 1.0 4 d .
F4 F 0.74590(17) 0.75763(15) 0.0574(2) 0.0235(6) Uani 1.0 4 d .
N1 N 0.6838(3) 0.5011(2) 0.0587(3) 0.0149(7) Uani 1.0 4 d .
C1 C 0.7524(3) 0.4976(3) 0.2858(4) 0.0134(8) Uani 1.0 4 d .
C2 C 0.7019(3) 0.4619(3) 0.3518(3) 0.0129(8) Uani 1.0 4 d .
C3 C 0.6729(3) 0.3739(3) 0.3161(4) 0.0146(8) Uani 1.0 4 d .
C4 C 0.7001(3) 0.3460(3) 0.2164(4) 0.0132(8) Uani 1.0 4 d .
C5 C 0.6665(3) 0.2664(3) 0.1694(4) 0.0153(9) Uani 1.0 4 d .
C6 C 0.6095(3) 0.2160(3) 0.2180(4) 0.0177(9) Uani 1.0 4 d .
C7 C 0.5834(3) 0.2442(3) 0.3143(4) 0.0187(9) Uani 1.0 4 d .
C8 C 0.6146(3) 0.3233(3) 0.3634(4) 0.0165(9) Uani 1.0 4 d .
C9 C 0.6687(3) 0.5073(3) 0.4424(4) 0.0150(8) Uani 1.0 4 d .
C10 C 0.6944(3) 0.4786(3) 0.5570(4) 0.0198(9) Uani 1.0 4 d .
C11 C 0.6620(3) 0.5199(3) 0.6423(4) 0.0240(10) Uani 1.0 4 d .
C12 C 0.6033(3) 0.5893(3) 0.6149(4) 0.0208(10) Uani 1.0 4 d .
C13 C 0.5771(3) 0.6182(3) 0.5021(4) 0.0187(9) Uani 1.0 4 d .
C14 C 0.6095(3) 0.5777(3) 0.4172(4) 0.0159(8) Uani 1.0 4 d .
C15 C 0.7726(3) 0.5903(3) 0.2790(4) 0.0136(8) Uani 1.0 4 d .
C16 C 0.8276(3) 0.6359(3) 0.3696(4) 0.0158(9) Uani 1.0 4 d .
C17 C 0.8529(3) 0.7203(3) 0.3564(4) 0.0190(9) Uani 1.0 4 d .
C18 C 0.8235(3) 0.7609(3) 0.2525(4) 0.0172(9) Uani 1.0 4 d .
C19 C 0.7709(3) 0.7167(3) 0.1604(3) 0.0119(8) Uani 1.0 4 d .
C20 C 0.7399(3) 0.6322(3) 0.1704(4) 0.0160(9) Uani 1.0 4 d .
C21 C 0.6754(3) 0.5879(3) 0.0731(4) 0.0156(9) Uani 1.0 4 d .
C22 C 0.6060(3) 0.6342(3) -0.0019(4) 0.0187(9) Uani 1.0 4 d .
C23 C 0.5461(3) 0.5947(3) -0.0942(4) 0.0205(10) Uani 1.0 4 d .
C24 C 0.5571(3) 0.5070(3) -0.1100(4) 0.0201(9) Uani 1.0 4 d .
C25 C 0.6246(3) 0.4628(3) -0.0324(4) 0.0189(9) Uani 1.0 4 d .
C26 C 0.9390(3) 0.4549(3) 0.2039(4) 0.0158(9) Uani 1.0 4 d .
C27 C 0.9209(3) 0.3646(3) 0.2225(4) 0.0149(8) Uani 1.0 4 d .
C28 C 0.8796(3) 0.3271(3) 0.1107(4) 0.0145(8) Uani 1.0 4 d .
C29 C 0.8654(3) 0.3937(3) 0.0266(4) 0.0161(9) Uani 1.0 4 d .
C30 C 0.9018(3) 0.4739(3) 0.0852(4) 0.0173(9) Uani 1.0 4 d .
C31 C 0.9911(3) 0.5148(3) 0.2957(4) 0.0248(10) Uani 1.0 4 d .
C32 C 0.9552(3) 0.3159(3) 0.3328(4) 0.0223(10) Uani 1.0 4 d .
C33 C 0.8629(3) 0.2326(3) 0.0895(4) 0.0208(9) Uani 1.0 4 d .
C34 C 0.8261(3) 0.3868(3) -0.1005(4) 0.0221(10) Uani 1.0 4 d .
C35 C 0.9024(3) 0.5591(3) 0.0271(4) 0.0249(10) Uani 1.0 4 d .
H5 H 0.6829 0.2462 0.1025 0.0184 Uiso 1.0 4 calc R
H6 H 0.5884 0.1618 0.1846 0.0213 Uiso 1.0 4 calc R
H7 H 0.5443 0.2097 0.3469 0.0224 Uiso 1.0 4 calc R
H8 H 0.5963 0.3431 0.4293 0.0199 Uiso 1.0 4 calc R
H10 H 0.7342 0.4304 0.5768 0.0238 Uiso 1.0 4 calc R
H11 H 0.6805 0.5001 0.7198 0.0288 Uiso 1.0 4 calc R
H12 H 0.5810 0.6170 0.6732 0.0249 Uiso 1.0 4 calc R
H13 H 0.5366 0.6660 0.4828 0.0225 Uiso 1.0 4 calc R
H14 H 0.5911 0.5984 0.3401 0.0190 Uiso 1.0 4 calc R
H22 H 0.5998 0.6941 0.0107 0.0224 Uiso 1.0 4 calc R
H23 H 0.4990 0.6265 -0.1452 0.0247 Uiso 1.0 4 calc R
H24 H 0.5183 0.4779 -0.1737 0.0242 Uiso 1.0 4 calc R
H25 H 0.6302 0.4025 -0.0430 0.0226 Uiso 1.0 4 calc R
H31A H 0.9694 0.5079 0.3657 0.0298 Uiso 1.0 4 calc R
H31B H 0.9812 0.5745 0.2685 0.0298 Uiso 1.0 4 calc R
H31C H 1.0567 0.5012 0.3129 0.0298 Uiso 1.0 4 calc R
H32A H 0.9131 0.2683 0.3362 0.0268 Uiso 1.0 4 calc R
H32B H 0.9586 0.3548 0.3983 0.0268 Uiso 1.0 4 calc R
H32C H 1.0163 0.2927 0.3363 0.0268 Uiso 1.0 4 calc R
H33A H 0.8172 0.2241 0.0160 0.0250 Uiso 1.0 4 calc R
H33B H 0.8402 0.2076 0.1522 0.0250 Uiso 1.0 4 calc R
H33C H 0.9204 0.2042 0.0864 0.0250 Uiso 1.0 4 calc R
H34A H 0.7918 0.4394 -0.1289 0.0265 Uiso 1.0 4 calc R
H34B H 0.7848 0.3370 -0.1172 0.0265 Uiso 1.0 4 calc R
H34C H 0.8759 0.3794 -0.1388 0.0265 Uiso 1.0 4 calc R
H35A H 0.8405 0.5723 -0.0194 0.0298 Uiso 1.0 4 calc R
H35B H 0.9447 0.5568 -0.0229 0.0298 Uiso 1.0 4 calc R
H35C H 0.9223 0.6041 0.0856 0.0298 Uiso 1.0 4 calc R

loop_
_atom_site_aniso_label
_atom_site_aniso_U_11
_atom_site_aniso_U_22
_atom_site_aniso_U_33
_atom_site_aniso_U_12
_atom_site_aniso_U_13
_atom_site_aniso_U_23
Ir1 0.01221(9) 0.01257(8) 0.01081(8) 0.00028(6) 0.00357(6) 0.00004(6)
F1 0.0258(14) 0.0200(12) 0.0152(12) -0.0012(11) 0.0008(11) -0.0017(10)
F2 0.0254(14) 0.0179(13) 0.0271(14) -0.0026(11) 0.0002(12) -0.0077(11)
F3 0.0278(15) 0.0144(12) 0.0359(15) -0.0049(11) 0.0078(12) 0.0012(11)
F4 0.0246(14) 0.0201(13) 0.0264(14) 0.0011(11) 0.0078(12) 0.0073(11)
N1 0.0144(17) 0.0170(17) 0.0144(17) 0.0005(14) 0.0058(14) 0.0004(14)
C1 0.0128(19) 0.0127(19) 0.0130(18) 0.0035(16) 0.0004(16) -0.0014(15)
C2 0.014(2) 0.0169(19) 0.0078(17) 0.0029(17) 0.0031(16) 0.0000(15)
C3 0.013(2) 0.017(2) 0.0131(19) 0.0025(17) 0.0026(16) 0.0043(16)
C4 0.0081(18) 0.0167(19) 0.0130(18) 0.0021(16) -0.0009(15) -0.0016(15)
C5 0.014(2) 0.018(2) 0.0138(19) 0.0011(17) 0.0032(16) -0.0006(16)
C6 0.015(2) 0.015(2) 0.022(2) -0.0011(17) 0.0003(17) -0.0005(17)
C7 0.015(2) 0.017(2) 0.023(3) 0.0015(17) 0.0039(18) 0.0061(17)
C8 0.012(2) 0.019(2) 0.018(2) 0.0059(17) 0.0022(17) 0.0036(16)
C9 0.013(2) 0.021(2) 0.0123(19) -0.0025(17) 0.0043(16) -0.0001(16)
C10 0.020(3) 0.023(3) 0.016(2) 0.0065(19) 0.0043(18) 0.0027(17)
C11 0.033(3) 0.030(3) 0.011(2) 0.006(2) 0.0084(19) 0.0030(18)
C12 0.022(3) 0.023(3) 0.020(3) -0.0002(19) 0.0112(19) -0.0028(18)
C13 0.019(3) 0.013(2) 0.023(3) 0.0010(17) 0.0040(18) -0.0010(17)
C14 0.015(2) 0.017(2) 0.0157(19) -0.0027(17) 0.0037(17) 0.0018(16)
C15 0.0114(19) 0.016(2) 0.0149(19) 0.0029(16) 0.0065(16) 0.0010(15)
C16 0.019(3) 0.018(2) 0.0111(19) 0.0016(18) 0.0049(17) 0.0018(16)
C17 0.016(2) 0.018(2) 0.022(3) -0.0009(18) 0.0025(18) -0.0084(17)
C18 0.018(3) 0.0078(18) 0.028(3) 0.0008(16) 0.0100(19) 0.0018(16)
C19 0.023(2) 0.0052(16) 0.0097(17) 0.0062(16) 0.0074(16) 0.0045(14)
C20 0.014(2) 0.020(2) 0.0152(19) 0.0044(17) 0.0056(17) 0.0016(17)
C21 0.016(2) 0.019(2) 0.0132(19) -0.0016(17) 0.0071(17) 0.0035(16)
C22 0.015(2) 0.023(3) 0.019(2) 0.0028(18) 0.0059(18) 0.0033(18)
C23 0.014(2) 0.033(3) 0.015(2) 0.0044(19) 0.0053(17) 0.0056(18)
C24 0.020(3) 0.029(3) 0.0112(19) -0.0032(19) 0.0048(17) -0.0016(17)
C25 0.019(3) 0.020(2) 0.018(2) -0.0024(18) 0.0058(18) -0.0032(17)
C26 0.0079(19) 0.021(2) 0.018(2) 0.0000(17) 0.0039(16) -0.0004(17)
C27 0.0088(19) 0.020(2) 0.016(2) 0.0057(17) 0.0049(16) 0.0059(16)
C28 0.013(2) 0.016(2) 0.016(2) 0.0028(16) 0.0066(17) -0.0010(16)
C29 0.015(2) 0.020(2) 0.014(2) 0.0054(17) 0.0056(17) 0.0001(16)
C30 0.015(2) 0.020(2) 0.021(2) -0.0012(18) 0.0104(18) 0.0031(17)
C31 0.017(3) 0.027(3) 0.031(3) -0.001(2) 0.006(2) -0.008(2)
C32 0.020(3) 0.028(3) 0.019(3) 0.0038(19) 0.0049(18) 0.0070(18)
C33 0.022(3) 0.017(2) 0.025(3) 0.0013(18) 0.0082(19) -0.0004(18)
C34 0.020(3) 0.031(3) 0.015(2) 0.006(2) 0.0052(18) 0.0015(18)
C35 0.021(3) 0.023(3) 0.035(3) 0.0069(19) 0.016(2) 0.008(2)

loop_
_atom_type_symbol
_atom_type_description
_atom_type_scat_dispersion_real
_atom_type_scat_dispersion_imag
_atom_type_scat_source
C C 0.0033 0.0016
;
International Tables for Crystallography
(1992, Vol. C, Tables 4.2.6.8 and 6.1.1.4)
;
H H 0.0000 0.0000
;
International Tables for Crystallography
(1992, Vol. C, Table 6.1.1.4)
;
F F 0.0171 0.0103
;
International Tables for Crystallography
(1992, Vol. C, Tables 4.2.6.8 and 6.1.1.4)
;
Ir Ir -1.4442 7.9887
;
International Tables for Crystallography
(1992, Vol. C, Tables 4.2.6.8 and 6.1.1.4)
;
N N 0.0061 0.0033
;
International Tables for Crystallography
(1992, Vol. C, Tables 4.2.6.8 and 6.1.1.4)
;

loop_
_geom_angle_atom_site_label_1
_geom_angle_atom_site_label_2
_geom_angle_atom_site_label_3
_geom_angle
_geom_angle_publ_flag
N1 Ir1 C1 80.29(14) yes
N1 Ir1 C4 94.04(14) yes
N1 Ir1 C26 126.87(15) yes
N1 Ir1 C27 159.92(16) yes
N1 Ir1 C28 130.05(14) yes
N1 Ir1 C29 98.77(14) yes
N1 Ir1 C30 96.97(15) yes
C1 Ir1 C4 77.17(16) yes
C1 Ir1 C26 99.91(15) yes
C1 Ir1 C27 112.71(15) yes
C1 Ir1 C28 149.63(14) yes
C1 Ir1 C29 157.35(16) yes
C1 Ir1 C30 119.59(16) yes
C4 Ir1 C26 138.32(14) yes
C4 Ir1 C27 103.58(15) yes
C4 Ir1 C28 98.94(16) yes
C4 Ir1 C29 125.33(16) yes
C4 Ir1 C30 161.28(16) yes
C26 Ir1 C27 38.51(15) yes
C26 Ir1 C28 62.81(15) yes
C26 Ir1 C29 62.37(15) yes
C26 Ir1 C30 36.91(15) yes
C27 Ir1 C28 38.18(14) yes
C27 Ir1 C29 63.18(15) yes
C27 Ir1 C30 63.54(15) yes
C28 Ir1 C29 36.65(15) yes
C28 Ir1 C30 62.43(15) yes
C29 Ir1 C30 37.81(15) yes
Ir1 N1 C21 123.4(3) yes
Ir1 N1 C25 118.5(3) yes
C21 N1 C25 117.9(4) yes
Ir1 C1 C2 120.3(3) yes
Ir1 C1 C15 112.8(3) yes
C2 C1 C15 126.0(4) yes
C1 C2 C3 112.5(4) yes
C1 C2 C9 125.4(4) yes
C3 C2 C9 121.7(4) yes
C2 C3 C4 113.6(4) yes
C2 C3 C8 125.2(4) yes
C4 C3 C8 120.8(4) yes
Ir1 C4 C3 115.5(3) yes
Ir1 C4 C5 127.4(4) yes
C3 C4 C5 117.0(4) yes
C4 C5 C6 121.8(4) yes
C5 C6 C7 120.4(4) yes
C6 C7 C8 119.8(5) yes
C3 C8 C7 120.2(4) yes
C2 C9 C10 120.4(4) yes
C2 C9 C14 122.0(4) yes
C10 C9 C14 117.6(4) yes
C9 C10 C11 120.7(4) yes
C10 C11 C12 120.4(4) yes
C11 C12 C13 119.6(5) yes
C12 C13 C14 120.2(4) yes
C9 C14 C13 121.4(4) yes
C1 C15 C16 123.0(4) yes
C1 C15 C20 117.8(4) yes
C16 C15 C20 118.9(4) yes
F1 C16 C15 120.7(4) yes
F1 C16 C17 117.8(4) yes
C15 C16 C17 121.5(4) yes
F2 C17 C16 120.2(4) yes
F2 C17 C18 119.4(4) yes
C16 C17 C18 120.4(4) yes
F3 C18 C17 120.8(4) yes
F3 C18 C19 119.7(4) yes
C17 C18 C19 119.4(4) yes
F4 C19 C18 118.1(4) yes
F4 C19 C20 119.5(3) yes
C18 C19 C20 122.4(4) yes
C15 C20 C19 117.2(4) yes
C15 C20 C21 120.8(4) yes
C19 C20 C21 122.0(4) yes
N1 C21 C20 119.4(4) yes
N1 C21 C22 120.3(4) yes
C20 C21 C22 120.3(4) yes
C21 C22 C23 121.3(4) yes
C22 C23 C24 117.8(4) yes
C23 C24 C25 119.3(4) yes
N1 C25 C24 123.2(4) yes
Ir1 C26 C27 68.2(2) yes
Ir1 C26 C30 72.0(3) yes
Ir1 C26 C31 126.8(4) yes
C27 C26 C30 108.1(4) yes
C27 C26 C31 124.6(4) yes
C30 C26 C31 127.3(4) yes
Ir1 C27 C26 73.3(3) yes
Ir1 C27 C28 73.9(3) yes
Ir1 C27 C32 127.3(4) yes
C26 C27 C28 107.4(4) yes
C26 C27 C32 125.8(4) yes
C28 C27 C32 125.9(4) yes
Ir1 C28 C27 67.9(3) yes
Ir1 C28 C29 72.4(3) yes
Ir1 C28 C33 129.1(3) yes
C27 C28 C29 108.4(4) yes
C27 C28 C33 124.4(4) yes
C29 C28 C33 127.0(4) yes
Ir1 C29 C28 70.9(3) yes
Ir1 C29 C30 70.4(3) yes
Ir1 C29 C34 126.8(3) yes
C28 C29 C30 107.9(4) yes
C28 C29 C34 128.4(4) yes
C30 C29 C34 123.7(4) yes
Ir1 C30 C26 71.1(3) yes
Ir1 C30 C29 71.8(3) yes
Ir1 C30 C35 124.7(3) yes
C26 C30 C29 108.0(4) yes
C26 C30 C35 127.0(4) yes
C29 C30 C35 125.0(4) yes
C4 C5 H5 119.095 no
C6 C5 H5 119.116 no
C5 C6 H6 119.796 no
C7 C6 H6 119.799 no
C6 C7 H7 120.110 no
C8 C7 H7 120.104 no
C3 C8 H8 119.877 no
C7 C8 H8 119.896 no
C9 C10 H10 119.653 no
C11 C10 H10 119.637 no
C10 C11 H11 119.779 no
C12 C11 H11 119.772 no
C11 C12 H12 120.207 no
C13 C12 H12 120.209 no
C12 C13 H13 119.914 no
C14 C13 H13 119.911 no
C9 C14 H14 119.276 no
C13 C14 H14 119.279 no
C21 C22 H22 119.333 no
C23 C22 H22 119.328 no
C22 C23 H23 121.079 no
C24 C23 H23 121.072 no
C23 C24 H24 120.360 no
C25 C24 H24 120.364 no
N1 C25 H25 118.376 no
C24 C25 H25 118.377 no
C26 C31 H31A 109.465 no
C26 C31 H31B 109.473 no
C26 C31 H31C 109.475 no
H31A C31 H31B 109.464 no
H31A C31 H31C 109.473 no
H31B C31 H31C 109.476 no
C27 C32 H32A 109.465 no
C27 C32 H32B 109.476 no
C27 C32 H32C 109.480 no
H32A C32 H32B 109.468 no
H32A C32 H32C 109.464 no
H32B C32 H32C 109.473 no
C28 C33 H33A 109.465 no
C28 C33 H33B 109.463 no
C28 C33 H33C 109.472 no
H33A C33 H33B 109.481 no
H33A C33 H33C 109.467 no
H33B C33 H33C 109.479 no
C29 C34 H34A 109.466 no
C29 C34 H34B 109.471 no
C29 C34 H34C 109.474 no
H34A C34 H34B 109.476 no
H34A C34 H34C 109.469 no
H34B C34 H34C 109.471 no
C30 C35 H35A 109.469 no
C30 C35 H35B 109.468 no
C30 C35 H35C 109.469 no
H35A C35 H35B 109.467 no
H35A C35 H35C 109.471 no
H35B C35 H35C 109.482 no

loop_
_geom_bond_atom_site_label_1
_geom_bond_atom_site_label_2
_geom_bond_distance
_geom_bond_publ_flag
Ir1 N1 2.085(3) yes
Ir1 C1 2.033(5) yes
Ir1 C4 2.056(4) yes
Ir1 C26 2.238(4) yes
Ir1 C27 2.170(4) yes
Ir1 C28 2.250(5) yes
Ir1 C29 2.269(5) yes
Ir1 C30 2.250(5) yes
F1 C16 1.347(5) yes
F2 C17 1.348(5) yes
F3 C18 1.343(5) yes
F4 C19 1.353(5) yes
N1 C21 1.367(5) yes
N1 C25 1.359(5) yes
C1 C2 1.346(6) yes
C1 C15 1.476(6) yes
C2 C3 1.462(6) yes
C2 C9 1.482(6) yes
C3 C4 1.424(6) yes
C3 C8 1.400(7) yes
C4 C5 1.397(6) yes
C5 C6 1.393(7) yes
C6 C7 1.380(7) yes
C7 C8 1.389(6) yes
C9 C10 1.402(6) yes
C9 C14 1.394(6) yes
C10 C11 1.393(7) yes
C11 C12 1.379(7) yes
C12 C13 1.383(6) yes
C13 C14 1.386(7) yes
C15 C16 1.382(5) yes
C15 C20 1.425(6) yes
C16 C17 1.383(6) yes
C17 C18 1.365(6) yes
C18 C19 1.369(5) yes
C19 C20 1.406(6) yes
C20 C21 1.485(6) yes
C21 C22 1.392(6) yes
C22 C23 1.381(6) yes
C23 C24 1.389(7) yes
C24 C25 1.375(6) yes
C26 C27 1.455(6) yes
C26 C30 1.421(6) yes
C26 C31 1.501(6) yes
C27 C28 1.447(6) yes
C27 C32 1.496(6) yes
C28 C29 1.421(6) yes
C28 C33 1.497(6) yes
C29 C30 1.464(6) yes
C29 C34 1.491(6) yes
C30 C35 1.494(6) yes
C5 H5 0.950 no
C6 H6 0.950 no
C7 H7 0.950 no
C8 H8 0.950 no
C10 H10 0.950 no
C11 H11 0.950 no
C12 H12 0.950 no
C13 H13 0.950 no
C14 H14 0.950 no
C22 H22 0.950 no
C23 H23 0.950 no
C24 H24 0.950 no
C25 H25 0.950 no
C31 H31A 0.980 no
C31 H31B 0.980 no
C31 H31C 0.980 no
C32 H32A 0.980 no
C32 H32B 0.980 no
C32 H32C 0.980 no
C33 H33A 0.980 no
C33 H33B 0.980 no
C33 H33C 0.980 no
C34 H34A 0.980 no
C34 H34B 0.980 no
C34 H34C 0.980 no
C35 H35A 0.980 no
C35 H35B 0.980 no
C35 H35C 0.980 no

loop_
_geom_contact_atom_site_label_1
_geom_contact_atom_site_label_2
_geom_contact_distance
_geom_contact_publ_flag
_geom_contact_site_symmetry_2
Ir1 C20 3.275(4) no .
F1 F2 2.690(4) no .
F1 C1 2.877(5) no .
F1 C2 3.248(5) no .
F1 C9 3.155(5) no .
F1 C10 3.465(6) no .
F1 C18 3.593(5) no .
F1 C31 3.486(6) no .
F2 F3 2.715(4) no .
F2 C19 3.588(4) no .
F3 F4 2.670(4) no .
F4 C17 3.582(5) no .
F4 C21 2.862(5) no .
F4 C22 2.802(5) no .
N1 C2 3.504(5) no .
N1 C15 2.980(5) no .
N1 C23 2.800(5) no .
N1 C35 3.525(7) no .
C1 C10 3.582(7) no .
C1 C14 3.218(7) no .
C1 C21 2.882(6) no .
C1 C31 3.579(6) no .
C2 C16 3.273(6) no .
C2 C20 3.556(6) no .
C3 C6 2.779(6) no .
C3 C10 3.254(6) no .
C3 C14 3.597(6) no .
C4 C7 2.828(7) no .
C4 C25 3.426(6) no .
C5 C8 2.775(7) no .
C5 C28 3.582(7) no .
C5 C33 3.374(7) no .
C8 C9 3.051(6) no .
C8 C10 3.348(6) no .
C9 C12 2.808(7) no .
C9 C15 3.079(7) no .
C9 C16 3.394(7) no .
C10 C13 2.767(6) no .
C11 C14 2.760(6) no .
C14 C15 3.296(7) no .
C14 C16 3.589(7) no .
C15 C18 2.795(6) no .
C15 C26 3.557(6) no .
C15 C31 3.453(6) no .
C16 C19 2.737(6) no .
C16 C31 3.388(7) no .
C17 C20 2.794(6) no .
C19 C22 3.025(5) no .
C20 C35 3.514(7) no .
C21 C24 2.754(6) no .
C22 C25 2.706(7) no .
C25 C34 3.539(7) no .
C31 C32 3.182(7) no .
C31 C35 3.230(7) no .
C32 C33 3.170(6) no .
C33 C34 3.250(6) no .
C34 C35 3.148(6) no .
F1 F3 3.356(4) no 4_565
F1 F4 3.145(4) no 4_565
F1 C31 3.550(5) no 3_766
F1 C32 3.409(5) no 3_766
F2 F4 3.092(4) no 4_565
F2 C28 3.569(6) no 2_755
F2 C32 3.161(5) no 3_766
F2 C35 2.944(5) no 4_565
F3 F1 3.356(4) no 4_564
F3 C11 3.488(5) no 4_564
F3 C26 3.553(5) no 2_755
F3 C27 3.400(5) no 2_755
F3 C32 3.301(6) no 2_755
F4 F1 3.145(4) no 4_564
F4 F2 3.092(4) no 4_564
F4 C12 3.387(6) no 4_564
F4 C13 3.125(5) no 4_564
F4 C14 3.438(5) no 4_564
F4 C16 3.271(5) no 4_564
F4 C17 3.237(6) no 4_564
C11 F3 3.488(5) no 4_565
C12 F4 3.387(6) no 4_565
C13 F4 3.125(5) no 4_565
C14 F4 3.438(5) no 4_565
C16 F4 3.271(5) no 4_565
C17 F4 3.237(6) no 4_565
C23 C24 3.578(7) no 3_665
C23 C25 3.418(7) no 3_665
C24 C23 3.578(7) no 3_665
C24 C24 3.497(7) no 3_665
C25 C23 3.418(7) no 3_665
C26 F3 3.553(5) no 2_745
C27 F3 3.400(5) no 2_745
C28 F2 3.569(6) no 2_745
C30 C35 3.575(7) no 3_765
C31 F1 3.550(5) no 3_766
C32 F1 3.409(5) no 3_766
C32 F2 3.161(5) no 3_766
C32 F3 3.301(6) no 2_745
C35 F2 2.944(5) no 4_564
C35 C30 3.575(7) no 3_765
Ir1 H5 3.2111 no .
Ir1 H25 2.9791 no .
Ir1 H31A 3.4096 no .
Ir1 H32A 3.4595 no .
Ir1 H32B 3.4927 no .
Ir1 H33B 3.4962 no .
Ir1 H34A 3.4929 no .
Ir1 H35A 3.3518 no .
F1 H31A 2.7126 no .
F1 H31B 3.4178 no .
F4 H22 2.3462 no .
F4 H35A 3.4344 no .
F4 H35C 3.5208 no .
N1 H22 3.2437 no .
N1 H24 3.2538 no .
N1 H34A 3.2334 no .
N1 H35A 2.9633 no .
C1 H14 3.0934 no .
C1 H31A 3.1704 no .
C2 H8 2.7439 no .
C2 H10 2.6601 no .
C2 H14 2.6771 no .
C3 H5 3.2686 no .
C3 H7 3.2765 no .
C3 H10 3.1487 no .
C4 H6 3.2886 no .
C4 H8 3.3107 no .
C4 H25 3.1427 no .
C4 H32A 3.3885 no .
C4 H33B 3.2365 no .
C5 H7 3.2647 no .
C5 H25 3.2434 no .
C5 H33A 3.3275 no .
C5 H33B 2.8288 no .
C6 H8 3.2523 no .
C7 H5 3.2563 no .
C8 H6 3.2532 no .
C8 H10 3.1962 no .
C9 H8 2.7583 no .
C9 H11 3.2834 no .
C9 H13 3.2774 no .
C10 H8 2.7919 no .
C10 H12 3.2647 no .
C10 H14 3.2524 no .
C11 H13 3.2444 no .
C12 H10 3.2589 no .
C12 H14 3.2521 no .
C13 H11 3.2441 no .
C14 H10 3.2534 no .
C14 H12 3.2584 no .
C15 H14 3.0069 no .
C15 H31A 3.1548 no .
C15 H31B 3.1878 no .
C16 H14 3.5398 no .
C16 H31A 2.9253 no .
C16 H31B 3.0246 no .
C17 H31B 3.3139 no .
C19 H22 2.7655 no .
C19 H35A 3.4482 no .
C19 H35C 3.1770 no .
C20 H14 3.4256 no .
C20 H22 2.6454 no .
C20 H35A 3.1729 no .
C20 H35C 3.1917 no .
C21 H23 3.2781 no .
C21 H25 3.1909 no .
C21 H35A 2.9778 no .
C22 H24 3.2374 no .
C23 H25 3.2353 no .
C24 H22 3.2326 no .
C25 H23 3.2498 no .
C25 H34A 3.0471 no .
C25 H34B 3.4504 no .
C26 H32A 3.3684 no .
C26 H32B 2.7522 no .
C26 H32C 3.0432 no .
C26 H35A 3.2656 no .
C26 H35B 3.1617 no .
C26 H35C 2.6903 no .
C27 H31A 2.7891 no .
C27 H31B 3.3870 no .
C27 H31C 2.9545 no .
C27 H33A 3.3684 no .
C27 H33B 2.7557 no .
C27 H33C 2.9712 no .
C28 H5 3.1962 no .
C28 H32A 2.7726 no .
C28 H32B 3.3750 no .
C28 H32C 3.0023 no .
C28 H34A 3.3317 no .
C28 H34B 2.7461 no .
C28 H34C 3.0831 no .
C29 H25 3.4330 no .
C29 H33A 2.7224 no .
C29 H33B 3.3202 no .
C29 H33C 3.0875 no .
C29 H35A 2.8299 no .
C29 H35B 2.9211 no .
C29 H35C 3.4007 no .
C30 H31A 3.2976 no .
C30 H31B 2.7122 no .
C30 H31C 3.1380 no .
C30 H34A 2.7312 no .
C30 H34B 3.3658 no .
C30 H34C 2.9939 no .
C31 H32B 2.8658 no .
C31 H32C 3.4851 no .
C31 H35C 2.8290 no .
C32 H31A 3.0026 no .
C32 H31C 3.2918 no .
C32 H33B 2.9341 no .
C32 H33C 3.3464 no .
C33 H5 2.7632 no .
C33 H32A 2.9119 no .
C33 H32C 3.3906 no .
C33 H34B 2.9423 no .
C34 H25 3.2057 no .
C34 H33A 2.9010 no .
C34 H35A 3.0264 no .
C34 H35B 3.1889 no .
C35 H31B 2.8440 no .
C35 H34A 2.8528 no .
C35 H34C 3.3870 no .
H5 H6 2.3278 no .
H5 H25 2.9741 no .
H5 H33A 2.5185 no .
H5 H33B 2.3700 no .
H6 H7 2.3287 no .
H7 H8 2.3391 no .
H8 H10 2.7243 no .
H10 H11 2.3351 no .
H11 H12 2.3284 no .
H12 H13 2.3344 no .
H13 H14 2.3243 no .
H22 H23 2.3364 no .
H23 H24 2.3591 no .
H24 H25 2.3070 no .
H25 H34A 2.9295 no .
H25 H34B 2.8808 no .
H31A H32B 2.4177 no .
H31A H32C 3.4464 no .
H31A H35C 3.5749 no .
H31B H35A 3.5626 no .
H31B H35B 3.4037 no .
H31B H35C 2.1938 no .
H31C H32B 3.0251 no .
H31C H32C 3.3144 no .
H31C H35C 3.3569 no .
H32A H33B 2.3932 no .
H32A H33C 3.1800 no .
H32C H33B 3.2693 no .
H32C H33C 3.2771 no .
H33A H34B 2.3340 no .
H33A H34C 3.2923 no .
H33C H34B 3.4404 no .
H34A H35A 2.4531 no .
H34A H35B 2.9591 no .
H34C H35A 3.4152 no .
H34C H35B 3.1374 no .
F1 H31A 3.2392 no 3_766
F1 H31C 2.9804 no 3_766
F1 H32B 2.8643 no 3_766
F1 H32C 3.0612 no 3_766
F2 H32A 3.2774 no 3_766
F2 H32B 2.9873 no 3_766
F2 H32C 2.7115 no 3_766
F2 H33C 2.8473 no 2_755
F2 H35A 2.8301 no 4_565
F2 H35B 2.8614 no 4_565
F2 H35C 2.6395 no 4_565
F3 H11 3.4855 no 4_564
F3 H31C 2.9848 no 2_755
F3 H32C 2.5389 no 2_755
F3 H35A 3.2186 no 4_565
F3 H35B 3.2577 no 4_565
F4 H13 3.2741 no 4_564
F4 H32C 3.5291 no 2_755
C2 H24 3.5851 no 3_665
C3 H23 2.8669 no 3_665
C3 H33A 3.1845 no 4_555
C4 H23 2.9354 no 3_665
C4 H34B 3.5161 no 4_555
C5 H8 3.2763 no 4_554
C5 H10 3.4871 no 4_554
C5 H13 3.5069 no 2_645
C5 H23 2.9477 no 3_665
C5 H34B 3.1592 no 4_555
C6 H8 3.5335 no 4_554
C6 H11 3.5163 no 4_554
C6 H13 2.9251 no 2_645
C6 H14 3.4468 no 2_645
C6 H23 2.9451 no 3_665
C6 H25 3.3482 no 4_555
C6 H34B 2.9864 no 4_555
C7 H5 3.4011 no 4_555
C7 H12 3.3137 no 3_666
C7 H23 2.8960 no 3_665
C7 H24 3.5937 no 4_555
C7 H25 2.8258 no 4_555
C7 H34B 3.1956 no 4_555
C8 H5 2.9883 no 4_555
C8 H12 3.0149 no 3_666
C8 H13 3.2766 no 3_666
C8 H23 2.8465 no 3_665
C8 H33A 3.2223 no 4_555
C8 H34B 3.5365 no 4_555
C10 H5 3.5381 no 4_555
C10 H6 3.2945 no 4_555
C11 H6 3.1157 no 4_555
C11 H24 3.5194 no 1_556
C11 H34A 3.1913 no 1_556
C12 H8 3.1026 no 3_666
C12 H22 3.5782 no 4_565
C12 H24 3.5604 no 1_556
C13 H6 2.9760 no 2_655
C13 H8 2.9909 no 3_666
C13 H22 2.9281 no 4_565
C14 H6 3.2009 no 2_655
C14 H24 3.1808 no 3_665
C17 H32C 3.5728 no 2_755
C17 H33C 3.3200 no 2_755
C17 H35A 3.5679 no 4_565
C18 H32C 2.9149 no 2_755
C19 H32C 3.4078 no 2_755
C21 H24 3.5751 no 3_665
C22 H7 3.4747 no 2_655
C22 H13 3.2596 no 4_564
C22 H24 3.5970 no 3_665
C23 H12 2.9835 no 1_554
C23 H25 3.4587 no 3_665
C24 H7 3.3982 no 4_554
C24 H11 3.0898 no 1_554
C24 H12 3.2032 no 1_554
C24 H14 3.4839 no 3_665
C25 H7 3.1348 no 4_554
C25 H11 3.3339 no 1_554
C25 H23 3.4509 no 3_665
C26 H35B 3.1166 no 3_765
C28 H35B 3.5728 no 3_765
C29 H32A 3.5853 no 4_554
C29 H35B 2.9740 no 3_765
C30 H35B 2.6458 no 3_765
C31 H33C 3.3832 no 2_755
C31 H34C 3.4850 no 3_765
C32 H33A 3.4377 no 4_555
C32 H33C 3.2246 no 4_555
C32 H34C 3.3039 no 4_555
C33 H10 3.1658 no 4_554
C33 H31B 3.5215 no 2_745
C33 H32A 3.3059 no 4_554
C33 H32B 3.2892 no 4_554
C34 H11 3.1861 no 1_554
C34 H32A 2.9289 no 4_554
C34 H33B 3.3581 no 4_554
C34 H35B 3.5072 no 3_765
C35 H34C 3.4075 no 3_765
C35 H35B 2.9329 no 3_765
H5 C7 3.4011 no 4_554
H5 C8 2.9883 no 4_554
H5 C10 3.5381 no 4_554
H5 H7 3.3120 no 4_554
H5 H8 2.5603 no 4_554
H5 H10 2.8829 no 4_554
H5 H13 3.4397 no 2_645
H5 H23 3.5183 no 3_665
H5 H34B 3.5617 no 4_555
H6 C10 3.2945 no 4_554
H6 C11 3.1157 no 4_554
H6 C13 2.9760 no 2_645
H6 C14 3.2009 no 2_645
H6 H8 3.0911 no 4_554
H6 H10 3.1581 no 4_554
H6 H11 2.8484 no 4_554
H6 H13 2.3805 no 2_645
H6 H14 2.8220 no 2_645
H6 H23 3.5235 no 3_665
H6 H24 3.0964 no 4_555
H6 H25 3.3149 no 4_555
H6 H34B 3.2937 no 4_555
H7 C22 3.4747 no 2_645
H7 C24 3.3982 no 4_555
H7 C25 3.1348 no 4_555
H7 H5 3.3120 no 4_555
H7 H12 3.2573 no 3_666
H7 H13 3.2577 no 3_666
H7 H14 3.1385 no 2_645
H7 H22 3.0915 no 2_645
H7 H23 3.4509 no 3_665
H7 H24 2.9371 no 4_555
H7 H25 2.3621 no 4_555
H8 C5 3.2763 no 4_555
H8 C6 3.5335 no 4_555
H8 C12 3.1026 no 3_666
H8 C13 2.9909 no 3_666
H8 H5 2.5603 no 4_555
H8 H6 3.0911 no 4_555
H8 H12 2.7157 no 3_666
H8 H13 2.4918 no 3_666
H8 H23 3.3748 no 3_665
H8 H33A 3.3910 no 4_555
H10 C5 3.4871 no 4_555
H10 C33 3.1658 no 4_555
H10 H5 2.8829 no 4_555
H10 H6 3.1581 no 4_555
H10 H31C 3.2703 no 3_766
H10 H33A 2.8806 no 4_555
H10 H33B 2.6862 no 4_555
H10 H33C 3.4751 no 4_555
H10 H34A 3.4124 no 1_556
H11 F3 3.4855 no 4_565
H11 C6 3.5163 no 4_555
H11 C24 3.0898 no 1_556
H11 C25 3.3339 no 1_556
H11 C34 3.1861 no 1_556
H11 H6 2.8484 no 4_555
H11 H24 3.0499 no 1_556
H11 H25 3.4676 no 1_556
H11 H34A 2.3338 no 1_556
H11 H34B 3.3369 no 1_556
H11 H34C 3.5382 no 1_556
H12 C7 3.3137 no 3_666
H12 C8 3.0149 no 3_666
H12 C23 2.9835 no 1_556
H12 C24 3.2032 no 1_556
H12 H7 3.2573 no 3_666
H12 H8 2.7157 no 3_666
H12 H22 3.5660 no 4_565
H12 H23 2.7647 no 1_556
H12 H24 3.1293 no 1_556
H13 F4 3.2741 no 4_565
H13 C5 3.5069 no 2_655
H13 C6 2.9251 no 2_655
H13 C8 3.2766 no 3_666
H13 C22 3.2596 no 4_565
H13 H5 3.4397 no 2_655
H13 H6 2.3805 no 2_655
H13 H7 3.2577 no 3_666
H13 H8 2.4918 no 3_666
H13 H22 2.3575 no 4_565
H13 H23 3.5462 no 4_565
H14 C6 3.4468 no 2_655
H14 C24 3.4839 no 3_665
H14 H6 2.8220 no 2_655
H14 H7 3.1385 no 2_655
H14 H24 2.5346 no 3_665
H22 C12 3.5782 no 4_564
H22 C13 2.9281 no 4_564
H22 H7 3.0915 no 2_655
H22 H12 3.5660 no 4_564
H22 H13 2.3575 no 4_564
H23 C3 2.8669 no 3_665
H23 C4 2.9354 no 3_665
H23 C5 2.9477 no 3_665
H23 C6 2.9451 no 3_665
H23 C7 2.8960 no 3_665
H23 C8 2.8465 no 3_665
H23 C25 3.4509 no 3_665
H23 H5 3.5183 no 3_665
H23 H6 3.5235 no 3_665
H23 H7 3.4509 no 3_665
H23 H8 3.3748 no 3_665
H23 H12 2.7647 no 1_554
H23 H13 3.5462 no 4_564
H23 H25 3.3591 no 3_665
H24 C2 3.5851 no 3_665
H24 C7 3.5937 no 4_554
H24 C11 3.5194 no 1_554
H24 C12 3.5604 no 1_554
H24 C14 3.1808 no 3_665
H24 C21 3.5751 no 3_665
H24 C22 3.5970 no 3_665
H24 H6 3.0964 no 4_554
H24 H7 2.9371 no 4_554
H24 H11 3.0499 no 1_554
H24 H12 3.1293 no 1_554
H24 H14 2.5346 no 3_665
H25 C6 3.3482 no 4_554
H25 C7 2.8258 no 4_554
H25 C23 3.4587 no 3_665
H25 H6 3.3149 no 4_554
H25 H7 2.3621 no 4_554
H25 H11 3.4676 no 1_554
H25 H23 3.3591 no 3_665
H31A F1 3.2392 no 3_766
H31A H31A 3.1230 no 3_766
H31A H32B 3.4857 no 3_766
H31A H33C 3.4467 no 2_755
H31B C33 3.5215 no 2_755
H31B H33B 3.3332 no 2_755
H31B H33C 2.8218 no 2_755
H31B H34C 3.0416 no 3_765
H31C F1 2.9804 no 3_766
H31C F3 2.9848 no 2_745
H31C H10 3.2703 no 3_766
H31C H33B 3.5354 no 2_755
H31C H33C 3.3570 no 2_755
H31C H34C 3.1432 no 3_765
H31C H35B 3.5823 no 3_765
H32A F2 3.2774 no 3_766
H32A C29 3.5853 no 4_555
H32A C33 3.3059 no 4_555
H32A C34 2.9289 no 4_555
H32A H33A 2.8818 no 4_555
H32A H33C 3.0008 no 4_555
H32A H34B 2.6939 no 4_555
H32A H34C 2.3946 no 4_555
H32A H35C 3.5136 no 2_745
H32B F1 2.8643 no 3_766
H32B F2 2.9873 no 3_766
H32B C33 3.2892 no 4_555
H32B H31A 3.4857 no 3_766
H32B H33A 3.0875 no 4_555
H32B H33C 2.6261 no 4_555
H32C F1 3.0612 no 3_766
H32C F2 2.7115 no 3_766
H32C F3 2.5389 no 2_745
H32C F4 3.5291 no 2_745
H32C C17 3.5728 no 2_745
H32C C18 2.9149 no 2_745
H32C C19 3.4078 no 2_745
H32C H34C 3.4649 no 4_555
H32C H35C 3.1385 no 2_745
H33A C3 3.1845 no 4_554
H33A C8 3.2223 no 4_554
H33A C32 3.4377 no 4_554
H33A H8 3.3910 no 4_554
H33A H10 2.8806 no 4_554
H33A H32A 2.8818 no 4_554
H33A H32B 3.0875 no 4_554
H33B C34 3.3581 no 4_555
H33B H10 2.6862 no 4_554
H33B H31B 3.3332 no 2_745
H33B H31C 3.5354 no 2_745
H33B H34B 3.1569 no 4_555
H33B H34C 2.7731 no 4_555
H33C F2 2.8473 no 2_745
H33C C17 3.3200 no 2_745
H33C C31 3.3832 no 2_745
H33C C32 3.2246 no 4_554
H33C H10 3.4751 no 4_554
H33C H31A 3.4467 no 2_745
H33C H31B 2.8218 no 2_745
H33C H31C 3.3570 no 2_745
H33C H32A 3.0008 no 4_554
H33C H32B 2.6261 no 4_554
H34A C11 3.1913 no 1_554
H34A H10 3.4124 no 1_554
H34A H11 2.3338 no 1_554
H34B C4 3.5161 no 4_554
H34B C5 3.1592 no 4_554
H34B C6 2.9864 no 4_554
H34B C7 3.1956 no 4_554
H34B C8 3.5365 no 4_554
H34B H5 3.5617 no 4_554
H34B H6 3.2937 no 4_554
H34B H11 3.3369 no 1_554
H34B H32A 2.6939 no 4_554
H34B H33B 3.1569 no 4_554
H34C C31 3.4850 no 3_765
H34C C32 3.3039 no 4_554
H34C C35 3.4075 no 3_765
H34C H11 3.5382 no 1_554
H34C H31B 3.0416 no 3_765
H34C H31C 3.1432 no 3_765
H34C H32A 2.3946 no 4_554
H34C H32C 3.4649 no 4_554
H34C H33B 2.7731 no 4_554
H34C H35B 3.0656 no 3_765
H34C H35C 2.9574 no 3_765
H35A F2 2.8301 no 4_564
H35A F3 3.2186 no 4_564
H35A C17 3.5679 no 4_564
H35B F2 2.8614 no 4_564
H35B F3 3.2577 no 4_564
H35B C26 3.1166 no 3_765
H35B C28 3.5728 no 3_765
H35B C29 2.9740 no 3_765
H35B C30 2.6458 no 3_765
H35B C34 3.5072 no 3_765
H35B C35 2.9329 no 3_765
H35B H31C 3.5823 no 3_765
H35B H34C 3.0656 no 3_765
H35B H35B 2.3918 no 3_765
H35B H35C 3.4002 no 3_765
H35C F2 2.6395 no 4_564
H35C H32A 3.5136 no 2_755
H35C H32C 3.1385 no 2_755
H35C H34C 2.9574 no 3_765
H35C H35B 3.4002 no 3_765

loop_
_geom_torsion_atom_site_label_1
_geom_torsion_atom_site_label_2
_geom_torsion_atom_site_label_3
_geom_torsion_atom_site_label_4
_geom_torsion
_geom_torsion_publ_flag
N1 Ir1 C1 C2 103.7(3) no
N1 Ir1 C1 C15 -66.0(2) no
C1 Ir1 N1 C21 45.1(3) no
C1 Ir1 N1 C25 -139.8(3) no
N1 Ir1 C4 C3 -87.5(3) no
N1 Ir1 C4 C5 94.6(3) no
C4 Ir1 N1 C21 121.3(3) no
C4 Ir1 N1 C25 -63.6(3) no
N1 Ir1 C26 C27 -160.57(14) no
N1 Ir1 C26 C30 -41.8(3) no
N1 Ir1 C26 C31 81.8(4) no
C26 Ir1 N1 C21 -50.1(4) no
C26 Ir1 N1 C25 125.0(3) no
N1 Ir1 C27 C26 50.8(5) no
N1 Ir1 C27 C28 -63.4(5) no
N1 Ir1 C27 C32 173.4(3) no
C27 Ir1 N1 C21 -87.2(5) no
C27 Ir1 N1 C25 87.9(5) no
N1 Ir1 C28 C27 156.35(14) no
N1 Ir1 C28 C29 37.2(3) no
N1 Ir1 C28 C33 -86.6(4) no
C28 Ir1 N1 C21 -133.5(3) no
C28 Ir1 N1 C25 41.7(4) no
N1 Ir1 C29 C28 -152.04(15) no
N1 Ir1 C29 C30 90.08(16) no
N1 Ir1 C29 C34 -27.9(3) no
C29 Ir1 N1 C21 -112.0(3) no
C29 Ir1 N1 C25 63.1(3) no
N1 Ir1 C30 C26 147.53(16) no
N1 Ir1 C30 C29 -95.34(16) no
N1 Ir1 C30 C35 25.1(3) no
C30 Ir1 N1 C21 -73.9(3) no
C30 Ir1 N1 C25 101.2(3) no
C1 Ir1 C4 C3 -8.4(2) no
C1 Ir1 C4 C5 173.7(3) no
C4 Ir1 C1 C2 7.3(3) no
C4 Ir1 C1 C15 -162.5(3) no
C1 Ir1 C26 C27 114.19(17) no
C1 Ir1 C26 C30 -127.01(17) no
C1 Ir1 C26 C31 -3.5(3) no
C26 Ir1 C1 C2 -130.3(3) no
C26 Ir1 C1 C15 60.0(3) no
C1 Ir1 C27 C26 -76.9(2) no
C1 Ir1 C27 C28 168.80(16) no
C1 Ir1 C27 C32 45.6(4) no
C27 Ir1 C1 C2 -92.3(3) no
C27 Ir1 C1 C15 98.0(3) no
C1 Ir1 C28 C27 -20.7(4) no
C1 Ir1 C28 C29 -139.9(3) no
C1 Ir1 C28 C33 96.3(4) no
C28 Ir1 C1 C2 -78.6(4) no
C28 Ir1 C1 C15 111.7(3) no
C1 Ir1 C29 C28 122.2(4) no
C1 Ir1 C29 C30 4.3(5) no
C1 Ir1 C29 C34 -113.7(4) no
C29 Ir1 C1 C2 -166.8(3) no
C29 Ir1 C1 C15 23.5(5) no
C1 Ir1 C30 C26 64.8(2) no
C1 Ir1 C30 C29 -178.11(14) no
C1 Ir1 C30 C35 -57.7(3) no
C30 Ir1 C1 C2 -163.8(2) no
C30 Ir1 C1 C15 26.5(3) no
C4 Ir1 C26 C27 32.4(3) no
C4 Ir1 C26 C30 151.19(18) no
C4 Ir1 C26 C31 -85.3(4) no
C26 Ir1 C4 C3 82.2(3) no
C26 Ir1 C4 C5 -95.7(3) no
C4 Ir1 C27 C26 -158.50(16) no
C4 Ir1 C27 C28 87.23(19) no
C4 Ir1 C27 C32 -35.9(3) no
C27 Ir1 C4 C3 102.2(3) no
C27 Ir1 C4 C5 -75.7(3) no
C4 Ir1 C28 C27 -100.62(17) no
C4 Ir1 C28 C29 140.28(15) no
C4 Ir1 C28 C33 16.5(3) no
C28 Ir1 C4 C3 140.9(3) no
C28 Ir1 C4 C5 -37.0(3) no
C4 Ir1 C29 C28 -50.7(2) no
C4 Ir1 C29 C30 -168.57(13) no
C4 Ir1 C29 C34 73.5(4) no
C29 Ir1 C4 C3 168.79(18) no
C29 Ir1 C4 C5 -9.1(4) no
C26 Ir1 C27 C26 0.00(18) no
C26 Ir1 C27 C28 -114.3(3) no
C26 Ir1 C27 C32 122.6(4) no
C27 Ir1 C26 C27 0.00(18) no
C27 Ir1 C26 C30 118.8(3) no
C27 Ir1 C26 C31 -117.6(4) no
C26 Ir1 C28 C27 39.65(16) no
C26 Ir1 C28 C29 -79.45(18) no
C26 Ir1 C28 C33 156.7(4) no
C28 Ir1 C26 C27 -39.31(16) no
C28 Ir1 C26 C30 79.50(19) no
C28 Ir1 C26 C31 -156.9(4) no
C26 Ir1 C29 C28 80.77(17) no
C26 Ir1 C29 C30 -37.11(15) no
C26 Ir1 C29 C34 -155.0(4) no
C29 Ir1 C26 C27 -80.79(19) no
C29 Ir1 C26 C30 38.01(16) no
C29 Ir1 C26 C31 161.6(4) no
C26 Ir1 C30 C26 -0.00(18) no
C26 Ir1 C30 C29 117.1(3) no
C26 Ir1 C30 C35 -122.4(4) no
C30 Ir1 C26 C27 -118.8(3) no
C30 Ir1 C26 C30 -0.00(18) no
C30 Ir1 C26 C31 123.6(4) no
C27 Ir1 C28 C27 0.00(19) no
C27 Ir1 C28 C29 -119.1(3) no
C27 Ir1 C28 C33 117.1(4) no
C28 Ir1 C27 C26 114.3(3) no
C28 Ir1 C27 C28 -0.00(18) no
C28 Ir1 C27 C32 -123.2(4) no
C27 Ir1 C29 C28 37.24(15) no
C27 Ir1 C29 C30 -80.64(17) no
C27 Ir1 C29 C34 161.4(4) no
C29 Ir1 C27 C26 78.50(19) no
C29 Ir1 C27 C28 -35.77(16) no
C29 Ir1 C27 C32 -158.9(4) no
C27 Ir1 C30 C26 -37.55(16) no
C27 Ir1 C30 C29 79.58(18) no
C27 Ir1 C30 C35 -160.0(4) no
C30 Ir1 C27 C26 36.00(16) no
C30 Ir1 C27 C28 -78.27(19) no
C30 Ir1 C27 C32 158.6(4) no
C28 Ir1 C29 C28 0.00(16) no
C28 Ir1 C29 C30 -117.9(3) no
C28 Ir1 C29 C34 124.2(4) no
C29 Ir1 C28 C27 119.1(3) no
C29 Ir1 C28 C29 0.00(17) no
C29 Ir1 C28 C33 -123.8(4) no
C28 Ir1 C30 C26 -80.60(18) no
C28 Ir1 C30 C29 36.53(14) no
C28 Ir1 C30 C35 157.0(4) no
C30 Ir1 C28 C27 81.42(18) no
C30 Ir1 C28 C29 -37.68(15) no
C30 Ir1 C28 C33 -161.5(4) no
C29 Ir1 C30 C26 -117.1(3) no
C29 Ir1 C30 C29 -0.00(16) no
C29 Ir1 C30 C35 120.4(4) no
C30 Ir1 C29 C28 117.9(3) no
C30 Ir1 C29 C30 -0.00(16) no
C30 Ir1 C29 C34 -117.9(4) no
Ir1 N1 C21 C20 -3.8(6) no
Ir1 N1 C21 C22 177.1(3) no
Ir1 N1 C25 C24 -175.5(3) no
C21 N1 C25 C24 -0.1(7) no
C25 N1 C21 C20 -178.9(4) no
C25 N1 C21 C22 2.0(6) no
Ir1 C1 C2 C3 -4.5(4) no
Ir1 C1 C2 C9 -177.9(2) no
Ir1 C1 C15 C16 -123.1(4) no
Ir1 C1 C15 C20 51.4(4) no
C2 C1 C15 C16 67.9(6) no
C2 C1 C15 C20 -117.6(4) no
C15 C1 C2 C3 163.7(3) no
C15 C1 C2 C9 -9.6(6) no
C1 C2 C3 C4 -2.9(5) no
C1 C2 C3 C8 -175.3(3) no
C1 C2 C9 C10 -120.3(4) no
C1 C2 C9 C14 61.5(5) no
C3 C2 C9 C10 66.9(5) no
C3 C2 C9 C14 -111.3(4) no
C9 C2 C3 C4 170.8(3) no
C9 C2 C3 C8 -1.7(6) no
C2 C3 C4 Ir1 8.7(4) no
C2 C3 C4 C5 -173.1(3) no
C2 C3 C8 C7 172.8(3) no
C4 C3 C8 C7 0.9(6) no
C8 C3 C4 Ir1 -178.5(3) no
C8 C3 C4 C5 -0.3(5) no
Ir1 C4 C5 C6 177.4(2) no
C3 C4 C5 C6 -0.5(5) no
C4 C5 C6 C7 0.9(6) no
C5 C6 C7 C8 -0.3(6) no
C6 C7 C8 C3 -0.5(6) no
C2 C9 C10 C11 -178.7(4) no
C2 C9 C14 C13 178.3(4) no
C10 C9 C14 C13 0.1(6) no
C14 C9 C10 C11 -0.5(6) no
C9 C10 C11 C12 0.7(7) no
C10 C11 C12 C13 -0.5(7) no
C11 C12 C13 C14 0.0(7) no
C12 C13 C14 C9 0.2(6) no
C1 C15 C16 F1 -4.8(7) no
C1 C15 C16 C17 173.1(4) no
C1 C15 C20 C19 -170.8(4) no
C1 C15 C20 C21 9.7(6) no
C16 C15 C20 C19 3.9(6) no
C16 C15 C20 C21 -175.7(4) no
C20 C15 C16 F1 -179.2(4) no
C20 C15 C16 C17 -1.3(7) no
F1 C16 C17 F2 -0.4(7) no
F1 C16 C17 C18 178.2(4) no
C15 C16 C17 F2 -178.3(4) no
C15 C16 C17 C18 0.3(7) no
F2 C17 C18 F3 -0.5(7) no
F2 C17 C18 C19 176.7(4) no
C16 C17 C18 F3 -179.1(4) no
C16 C17 C18 C19 -1.9(7) no
F3 C18 C19 F4 -0.1(6) no
F3 C18 C19 C20 -178.0(4) no
C17 C18 C19 F4 -177.4(4) no
C17 C18 C19 C20 4.8(7) no
F4 C19 C20 C15 176.4(4) no
F4 C19 C20 C21 -4.0(6) no
C18 C19 C20 C15 -5.7(7) no
C18 C19 C20 C21 173.8(4) no
C15 C20 C21 N1 -35.8(6) no
C15 C20 C21 C22 143.3(4) no
C19 C20 C21 N1 144.7(4) no
C19 C20 C21 C22 -36.2(7) no
N1 C21 C22 C23 -2.0(7) no
C20 C21 C22 C23 178.9(4) no
C21 C22 C23 C24 0.1(7) no
C22 C23 C24 C25 1.8(7) no
C23 C24 C25 N1 -1.8(7) no
Ir1 C26 C27 Ir1 0.0 no
Ir1 C26 C27 C28 66.6(3) no
Ir1 C26 C27 C32 -124.3(4) no
Ir1 C26 C30 Ir1 0.0 no
Ir1 C26 C30 C29 -62.7(3) no
Ir1 C26 C30 C35 119.6(4) no
C27 C26 C30 Ir1 58.9(3) no
C27 C26 C30 C29 -3.8(5) no
C27 C26 C30 C35 178.5(4) no
C30 C26 C27 Ir1 -61.3(3) no
C30 C26 C27 C28 5.3(5) no
C30 C26 C27 C32 174.5(4) no
C31 C26 C27 Ir1 120.5(5) no
C31 C26 C27 C28 -172.9(4) no
C31 C26 C27 C32 -3.7(7) no
C31 C26 C30 Ir1 -123.0(5) no
C31 C26 C30 C29 174.3(4) no
C31 C26 C30 C35 -3.3(8) no
Ir1 C27 C28 Ir1 0.0 no
Ir1 C27 C28 C29 61.4(3) no
Ir1 C27 C28 C33 -123.2(4) no
C26 C27 C28 Ir1 -66.2(3) no
C26 C27 C28 C29 -4.8(5) no
C26 C27 C28 C33 170.6(4) no
C32 C27 C28 Ir1 124.7(5) no
C32 C27 C28 C29 -173.9(4) no
C32 C27 C28 C33 1.5(7) no
Ir1 C28 C29 Ir1 0.0 no
Ir1 C28 C29 C30 61.0(3) no
Ir1 C28 C29 C34 -122.4(4) no
C27 C28 C29 Ir1 -58.6(3) no
C27 C28 C29 C30 2.4(5) no
C27 C28 C29 C34 179.0(4) no
C33 C28 C29 Ir1 126.2(5) no
C33 C28 C29 C30 -172.8(4) no
C33 C28 C29 C34 3.8(8) no
Ir1 C29 C30 Ir1 -0.0 no
Ir1 C29 C30 C26 62.2(3) no
Ir1 C29 C30 C35 -120.0(4) no
C28 C29 C30 Ir1 -61.4(3) no
C28 C29 C30 C26 0.9(5) no
C28 C29 C30 C35 178.6(4) no
C34 C29 C30 Ir1 121.8(5) no
C34 C29 C30 C26 -175.9(4) no
C34 C29 C30 C35 1.8(7) no
